data_7712536
loop_
_publ_author_name
'Joshi, Hemant'
'Kumar, Sunil'
'Singh, Sohan'
'Mahala, Suman'
'Janjani, Prachi'
'Rajagopala Reddy, S.'
'Rom, Tanmay'
'Paul, Avijit'
'Roy, Partha'

_publ_section_title
;
 Palladium complex of macrocyclic selenium ligand: Catalyst for
 dehydroxymethylation of dihydroxy compounds
;
_journal_name_full 'Dalton Transactions'
_journal_paper_doi 10.1039/D3DT00375B
_journal_year 2023
_chemical_formula_moiety 'C11 H13 O Se0.5'
_chemical_formula_sum 'C11 H13 O Se0.5'
_chemical_formula_weight 200.69
_space_group_crystal_system orthorhombic
_space_group_IT_number 62
_space_group_name_Hall '-P 2ac 2n'
_space_group_name_H-M_alt 'P n m a'
_atom_sites_solution_hydrogens geom
_atom_sites_solution_primary direct
_atom_sites_solution_secondary difmap
_audit_creation_date 2021-09-15
_audit_creation_method
;
Olex2 1.2-ac21
(compiled 2015.09.16 svn.r134, GUI svn.r4998)
;
_audit_update_record
;
2022-07-25 deposited with the CCDC.	2023-03-08 downloaded from the CCDC.
;
_cell_angle_alpha 90.00
_cell_angle_beta 90.00
_cell_angle_gamma 90.00
_cell_formula_units_Z 8
_cell_length_a 18.412(2)
_cell_length_b 23.1159(13)
_cell_length_c 4.7170(4)
_cell_measurement_reflns_used 818
_cell_measurement_temperature 293(2)
_cell_measurement_theta_max 64.6250
_cell_measurement_theta_min 4.7990
_cell_volume 2007.6(3)
_computing_cell_refinement 'CrysAlisPro 1.171.39.46e (Rigaku OD, 2018)'
_computing_data_collection 'CrysAlisPro 1.171.39.46e (Rigaku OD, 2018)'
_computing_data_reduction 'CrysAlisPro 1.171.39.46e (Rigaku OD, 2018)'
_computing_molecular_graphics 'Olex2 (Dolomanov et al., 2009)'
_computing_publication_material 'Olex2 (Dolomanov et al., 2009)'
_computing_structure_refinement 'ShelXL (Sheldrick, 2008)'
_computing_structure_solution 'ShelXT (Sheldrick, 2015)'
_diffrn_ambient_temperature 293(2)
_diffrn_detector 'CCD plate'
_diffrn_detector_area_resol_mean 15.9974
_diffrn_detector_type Eos
_diffrn_measured_fraction_theta_full 0.985
_diffrn_measured_fraction_theta_max 0.985
_diffrn_measurement_details
;
List of Runs (angles in degrees, time in seconds):

  # Type    Start    End  Width  t~exp~   \w     \q     \k     \f   Frames
#--------------------------------------------------------------------------
  1  \w     -6.00  61.00   1.00    1.00    --   25.57  57.00   0.00   67
  2  \w      5.00  31.00   1.00    1.00    --   25.57  57.00  60.00   26
  3  \w     65.00  91.00   1.00    1.00    --   25.57  57.00   0.00   26
  4  \w     54.00 141.00   1.00    2.00    --   66.78  61.00 -30.00   87
  5  \w      1.00  69.00   1.00    2.00    --   66.78 -94.00  60.00   68
  6  \w     -4.00  62.00   1.00    2.00    --   66.78 -94.00 -60.00   66
  7  \w    122.00 177.00   1.00    1.50    --  108.00 138.00 -60.00   55
  8  \w     92.00 175.00   1.00    1.50    --  108.00 138.00-120.00   83
  9  \w     77.00 145.00   1.00    1.50    --  108.00  65.00 -60.00   68
 10  \w     72.00 166.00   1.00    1.50    --  108.00  77.00   0.00   94
 11  \w    122.00 178.00   1.00    1.50    --  108.00 104.00 -90.00   56
;
_diffrn_measurement_device 'four-circle diffractometer'
_diffrn_measurement_device_type 'SuperNova, Dual, Cu at home/near, Eos'
_diffrn_measurement_method '\w scans'
_diffrn_orient_matrix_type 'CrysAlisPro convention (1999,Acta A55,543-557)'
_diffrn_orient_matrix_UB_11 -0.0806289000
_diffrn_orient_matrix_UB_12 0.0008155000
_diffrn_orient_matrix_UB_13 -0.0870558000
_diffrn_orient_matrix_UB_21 -0.0214820000
_diffrn_orient_matrix_UB_22 0.0153338000
_diffrn_orient_matrix_UB_23 0.3067798000
_diffrn_orient_matrix_UB_31 0.0060452000
_diffrn_orient_matrix_UB_32 0.0648192000
_diffrn_orient_matrix_UB_33 -0.0715059000
_diffrn_radiation_monochromator mirror
_diffrn_radiation_probe x-ray
_diffrn_radiation_type CuK\a
_diffrn_radiation_wavelength 1.54184
_diffrn_reflns_av_R_equivalents 0.0392
_diffrn_reflns_av_unetI/netI 0.0503
_diffrn_reflns_limit_h_max 21
_diffrn_reflns_limit_h_min -16
_diffrn_reflns_limit_k_max 27
_diffrn_reflns_limit_k_min -20
_diffrn_reflns_limit_l_max 5
_diffrn_reflns_limit_l_min -4
_diffrn_reflns_number 3480
_diffrn_reflns_theta_full 66.71
_diffrn_reflns_theta_max 66.71
_diffrn_reflns_theta_min 3.82
_diffrn_source 'micro-focus sealed X-ray tube'
_diffrn_source_type 'SuperNova (Cu) X-ray Source'
_exptl_absorpt_coefficient_mu 2.611
_exptl_absorpt_correction_T_max 1.00000
_exptl_absorpt_correction_T_min 0.18744
_exptl_absorpt_correction_type multi-scan
_exptl_absorpt_process_details
;
CrysAlisPro 1.171.39.46e (Rigaku Oxford Diffraction, 2018)
Empirical absorption correction using spherical harmonics,
 implemented in SCALE3 ABSPACK scaling algorithm.
;
_exptl_crystal_colour 'clear whiteish white'
_exptl_crystal_colour_lustre clear
_exptl_crystal_colour_modifier whiteish
_exptl_crystal_colour_primary white
_exptl_crystal_density_diffrn 1.328
_exptl_crystal_density_method 'not measured'
_exptl_crystal_description irregular
_exptl_crystal_F_000 832
_exptl_crystal_size_max 0.9
_exptl_crystal_size_mid 0.547
_exptl_crystal_size_min 0.501
_refine_diff_density_max 2.254
_refine_diff_density_min -1.060
_refine_diff_density_rms 0.104
_refine_ls_extinction_method none
_refine_ls_goodness_of_fit_ref 1.056
_refine_ls_hydrogen_treatment constr
_refine_ls_matrix_type full
_refine_ls_number_parameters 115
_refine_ls_number_reflns 1802
_refine_ls_number_restraints 0
_refine_ls_restrained_S_all 1.056
_refine_ls_R_factor_all 0.1345
_refine_ls_R_factor_gt 0.0999
_refine_ls_shift/su_max 0.000
_refine_ls_shift/su_mean 0.000
_refine_ls_structure_factor_coef Fsqd
_refine_ls_weighting_details 'calc w=1/[\s^2^(Fo^2^)+(0.1464P)^2^+7.5883P] where P=(Fo^2^+2Fc^2^)/3'
_refine_ls_weighting_scheme calc
_refine_ls_wR_factor_gt 0.2731
_refine_ls_wR_factor_ref 0.3115
_reflns_number_gt 1181
_reflns_number_total 1802
_reflns_threshold_expression >2sigma(I)
_cod_data_source_file d3dt00375b2.cif
_cod_data_source_block pab_ag_136_rt_cu
_cod_original_formula_sum 'C11 H13 O Se0.50'
_cod_database_code 7712536
_chemical_oxdiff_formula 'c h n o'
_reflns_odcompleteness_completeness 97.59
_reflns_odcompleteness_iscentric 1
_reflns_odcompleteness_theta 66.97
_olex2_refinement_description
;
1. Fixed Uiso
 At 1.2 times of:
  All C(H) groups, All C(H,H) groups
2.a Secondary CH2 refined with riding coordinates:
 C7(H7A,H7B), C8(H8A,H8B), C9(H9A,H9B), C10(H10A,H10B)
2.b Aromatic/amide H refined with riding coordinates:
 C3(H3), C6(H6), C4(H4), C5(H5), C11(H11)
;
_olex2_date_sample_data_collection 2021-09-14
_olex2_submission_special_instructions 'No special instructions were received'
_oxdiff_exptl_absorpt_empirical_details
;
Empirical correction (ABSPACK) includes:
- Absorption correction using spherical harmonics
- Frame scaling
;
_oxdiff_exptl_absorpt_empirical_full_max 3.768
_oxdiff_exptl_absorpt_empirical_full_min 0.527

loop_
_space_group_symop_id
_space_group_symop_operation_xyz
1 'x, y, z'
2 '-x+1/2, -y, z+1/2'
3 '-x, y+1/2, -z'
4 'x+1/2, -y+1/2, -z+1/2'
5 '-x, -y, -z'
6 'x-1/2, y, -z-1/2'
7 'x, -y-1/2, z'
8 '-x-1/2, y-1/2, z-1/2'

loop_
_atom_site_label
_atom_site_type_symbol
_atom_site_fract_x
_atom_site_fract_y
_atom_site_fract_z
_atom_site_U_iso_or_equiv
_atom_site_adp_type
_atom_site_occupancy
_atom_site_calc_flag
_atom_site_disorder_assembly
_atom_site_disorder_group
_atom_site_site_symmetry_order
_atom_site_refinement_flags_posn
_atom_site_refinement_flags_adp
_atom_site_refinement_flags_occupancy
Se1 Se 0.84634(10) 0.7500 0.3424(3) 0.0927(8) Uani 1 d . . 2 S T P
O1 O 0.7189(3) 0.6214(3) 0.4716(14) 0.0820(17) Uani 1 d . . 1 . . .
C1 C 0.8334(4) 0.6312(3) 0.2637(18) 0.0587(18) Uani 1 d . . 1 . . .
C2 C 0.7879(4) 0.5996(3) 0.4442(17) 0.0617(19) Uani 1 d . . 1 . . .
C7 C 0.8085(5) 0.6848(4) 0.1243(18) 0.072(2) Uani 1 d . . 1 . . .
H7A H 0.7558 0.6861 0.1198 0.086 Uiso 1 calc . . 1 R . .
H7B H 0.8264 0.6864 -0.0690 0.086 Uiso 1 calc . . 1 R . .
C3 C 0.8115(6) 0.5501(4) 0.585(2) 0.078(2) Uani 1 d . . 1 . . .
H3 H 0.7806 0.5301 0.7058 0.093 Uiso 1 calc . . 1 R . .
C6 C 0.9029(5) 0.6100(4) 0.226(2) 0.084(3) Uani 1 d . . 1 . . .
H6 H 0.9349 0.6298 0.1084 0.101 Uiso 1 calc . . 1 R . .
C4 C 0.8809(6) 0.5315(4) 0.541(3) 0.093(3) Uani 1 d . . 1 . . .
H4 H 0.8976 0.4989 0.6367 0.111 Uiso 1 calc . . 1 R . .
C8 C 0.6686(6) 0.5934(5) 0.658(2) 0.090(3) Uani 1 d . . 1 . . .
H8A H 0.6877 0.5932 0.8499 0.108 Uiso 1 calc . . 1 R . .
H8B H 0.6614 0.5536 0.5992 0.108 Uiso 1 calc . . 1 R . .
C5 C 0.9260(5) 0.5599(5) 0.361(3) 0.100(4) Uani 1 d . . 1 . . .
H5 H 0.9725 0.5457 0.3277 0.120 Uiso 1 calc . . 1 R . .
C11 C 0.5401(5) 0.7202(5) 0.763(3) 0.132(5) Uani 1 d . . 1 . . .
H11 H 0.4963 0.7009 0.7920 0.158 Uiso 1 calc . . 1 R . .
C9 C 0.6000(6) 0.6241(5) 0.651(3) 0.117(4) Uani 1 d . . 1 . . .
H9A H 0.5670 0.6055 0.7829 0.140 Uiso 1 calc . . 1 R . .
H9B H 0.5794 0.6200 0.4629 0.140 Uiso 1 calc . . 1 R . .
C10 C 0.6031(6) 0.6872(6) 0.722(4) 0.147(6) Uani 1 d . . 1 . . .
H10A H 0.6319 0.6908 0.8933 0.176 Uiso 1 calc . . 1 R . .
H10B H 0.6305 0.7059 0.5717 0.176 Uiso 1 calc . . 1 R . .

loop_
_atom_site_aniso_label
_atom_site_aniso_U_11
_atom_site_aniso_U_22
_atom_site_aniso_U_33
_atom_site_aniso_U_23
_atom_site_aniso_U_13
_atom_site_aniso_U_12
Se1 0.1448(17) 0.0556(9) 0.0778(10) 0.000 -0.0367(9) 0.000
O1 0.077(4) 0.074(4) 0.095(4) 0.019(3) 0.013(3) 0.000(3)
C1 0.074(5) 0.039(4) 0.064(4) -0.007(3) -0.006(4) -0.004(3)
C2 0.068(5) 0.051(4) 0.065(4) -0.006(4) -0.005(4) -0.004(4)
C7 0.075(5) 0.077(6) 0.063(5) 0.003(4) -0.003(4) -0.011(4)
C3 0.098(6) 0.054(5) 0.082(6) 0.004(4) 0.001(5) -0.008(5)
C6 0.074(6) 0.071(6) 0.108(7) -0.011(5) 0.003(5) -0.003(5)
C4 0.099(7) 0.066(6) 0.114(8) 0.002(6) -0.016(7) 0.009(6)
C8 0.097(7) 0.075(6) 0.099(7) 0.006(5) 0.019(6) -0.018(5)
C5 0.056(5) 0.087(7) 0.156(11) -0.011(7) -0.005(6) 0.013(5)
C11 0.055(5) 0.108(8) 0.232(15) -0.010(10) 0.037(7) -0.010(5)
C9 0.090(8) 0.087(8) 0.173(13) 0.018(8) 0.035(8) -0.007(6)
C10 0.093(9) 0.098(10) 0.248(19) 0.020(10) 0.046(11) 0.010(7)

loop_
_atom_type_symbol
_atom_type_description
_atom_type_scat_dispersion_real
_atom_type_scat_dispersion_imag
_atom_type_scat_source
C C 0.0181 0.0091 'International Tables Vol C Tables 4.2.6.8 and 6.1.1.4'
H H 0.0000 0.0000 'International Tables Vol C Tables 4.2.6.8 and 6.1.1.4'
O O 0.0492 0.0322 'International Tables Vol C Tables 4.2.6.8 and 6.1.1.4'
Se Se -0.7943 1.1372 'International Tables Vol C Tables 4.2.6.8 and 6.1.1.4'

loop_
_geom_angle_atom_site_label_1
_geom_angle_atom_site_label_2
_geom_angle_atom_site_label_3
_geom_angle
_geom_angle_site_symmetry_1
_geom_angle_site_symmetry_3
_geom_angle_publ_flag
C7 Se1 C7 101.0(5) 7_575 . ?
C2 O1 C8 119.4(7) . . ?
C2 C1 C7 121.6(8) . . ?
C6 C1 C2 116.6(8) . . ?
C6 C1 C7 121.9(8) . . ?
O1 C2 C1 114.8(7) . . ?
O1 C2 C3 123.1(8) . . ?
C3 C2 C1 122.1(8) . . ?
Se1 C7 H7A 110.2 . . ?
Se1 C7 H7B 110.2 . . ?
C1 C7 Se1 107.6(5) . . ?
C1 C7 H7A 110.2 . . ?
C1 C7 H7B 110.2 . . ?
H7A C7 H7B 108.5 . . ?
C2 C3 H3 120.6 . . ?
C4 C3 C2 118.7(9) . . ?
C4 C3 H3 120.6 . . ?
C1 C6 H6 119.3 . . ?
C1 C6 C5 121.4(10) . . ?
C5 C6 H6 119.3 . . ?
C3 C4 H4 119.5 . . ?
C5 C4 C3 120.9(10) . . ?
C5 C4 H4 119.5 . . ?
O1 C8 H8A 109.9 . . ?
O1 C8 H8B 109.9 . . ?
O1 C8 C9 109.1(9) . . ?
H8A C8 H8B 108.3 . . ?
C9 C8 H8A 109.9 . . ?
C9 C8 H8B 109.9 . . ?
C6 C5 H5 119.9 . . ?
C4 C5 C6 120.2(9) . . ?
C4 C5 H5 119.9 . . ?
C11 C11 H11 118.6 7_575 . ?
C11 C11 C10 122.9(7) 7_575 . ?
C10 C11 H11 118.6 . . ?
C8 C9 H9A 108.3 . . ?
C8 C9 H9B 108.3 . . ?
C8 C9 C10 116.0(10) . . ?
H9A C9 H9B 107.4 . . ?
C10 C9 H9A 108.3 . . ?
C10 C9 H9B 108.3 . . ?
C11 C10 C9 121.9(11) . . ?
C11 C10 H10A 106.9 . . ?
C11 C10 H10B 106.9 . . ?
C9 C10 H10A 106.9 . . ?
C9 C10 H10B 106.9 . . ?
H10A C10 H10B 106.7 . . ?

loop_
_geom_bond_atom_site_label_1
_geom_bond_atom_site_label_2
_geom_bond_distance
_geom_bond_site_symmetry_2
_geom_bond_publ_flag
Se1 C7 1.953(8) 7_575 ?
Se1 C7 1.953(8) . ?
O1 C2 1.372(10) . ?
O1 C8 1.433(10) . ?
C1 C2 1.400(11) . ?
C1 C7 1.477(11) . ?
C1 C6 1.382(12) . ?
C2 C3 1.392(12) . ?
C7 H7A 0.9700 . ?
C7 H7B 0.9700 . ?
C3 H3 0.9300 . ?
C3 C4 1.363(14) . ?
C6 H6 0.9300 . ?
C6 C5 1.387(15) . ?
C4 H4 0.9300 . ?
C4 C5 1.358(15) . ?
C8 H8A 0.9700 . ?
C8 H8B 0.9700 . ?
C8 C9 1.449(15) . ?
C5 H5 0.9300 . ?
C11 C11 1.38(2) 7_575 ?
C11 H11 0.9300 . ?
C11 C10 1.401(16) . ?
C9 H9A 0.9700 . ?
C9 H9B 0.9700 . ?
C9 C10 1.498(19) . ?
C10 H10A 0.9700 . ?
C10 H10B 0.9700 . ?
